data_7051197
loop_
_publ_author_name
'Patra, Goutam K.'
'Goldberg, Israel'
'Chowdhury, Sanjoy K.'
'Maiti, Bikas C.'
'Sarkar, Amitabha'
'Bangal, Prakriti R.'
'Chakravorti, Sankar'
'Chattopadhyay, Nitin'
'Tocher, Derek A.'
'Drew, Michael G. B.'
'Mostafa, Golam'
'Chowdhury, Shubhamoy'
'Datta, Dipankar'

_publ_section_title
;
 A new photoluminescent CuI2N6 chromophore
;
_journal_issue 11
_journal_name_full 'New Journal of Chemistry'
_journal_page_first 1371
_journal_paper_doi 10.1039/b105442m
_journal_volume 25
_journal_year 2001
_chemical_formula_moiety
;
1.5 [(C54 H48 N6 O6 Cu2 . 2(Cl O4)] . (C H2 Cl2)
;
_chemical_formula_sum 'C82 H74 Cl5 Cu3 N9 O21'
_chemical_formula_weight 1889.37
_space_group_IT_number 18
_symmetry_cell_setting orthorhombic
_symmetry_space_group_name_Hall 'P 2 2ab'
_symmetry_space_group_name_H-M 'P 21 21 2'
_atom_sites_solution_hydrogens geom
_atom_sites_solution_primary direct
_atom_sites_solution_secondary difmap
_audit_creation_method SHELXL-97
_cell_angle_alpha 90.00
_cell_angle_beta 90.00
_cell_angle_gamma 90.00
_cell_formula_units_Z 4
_cell_length_a 13.1254(2)
_cell_length_b 48.0683(7)
_cell_length_c 12.8677(2)
_cell_measurement_reflns_used 12204
_cell_measurement_temperature 110(2)
_cell_measurement_theta_max 24.40
_cell_measurement_theta_min 1.64
_cell_volume 8118.4(2)
_computing_cell_refinement Denzo
_computing_data_collection 'Collect, Nonius B.V.'
_computing_data_reduction Denzo
_computing_molecular_graphics 'ORTEP-III (Burnett & Johnson, 1996)'
_computing_publication_material 'SHELXL-97 (Sheldrick, 1997)'
_computing_structure_refinement 'SHELXL-97 (Sheldrick, 1997)'
_computing_structure_solution DIRDIF-96
_diffrn_ambient_temperature 110(2)
_diffrn_detector_area_resol_mean '56 microns'
_diffrn_measured_fraction_theta_full 0.978
_diffrn_measured_fraction_theta_max 0.978
_diffrn_measurement_device_type 'Nonius KappaCCD'
_diffrn_measurement_method '0.6 deg. Phi & Omega scans'
_diffrn_radiation_monochromator graphite
_diffrn_radiation_source 'fine-focus sealed tube'
_diffrn_radiation_type MoK\a
_diffrn_radiation_wavelength 0.71070
_diffrn_reflns_av_R_equivalents 0.0000
_diffrn_reflns_av_sigmaI/netI 0.0886
_diffrn_reflns_limit_h_max 15
_diffrn_reflns_limit_h_min 0
_diffrn_reflns_limit_k_max 55
_diffrn_reflns_limit_k_min 0
_diffrn_reflns_limit_l_max 14
_diffrn_reflns_limit_l_min -14
_diffrn_reflns_number 12204
_diffrn_reflns_theta_full 24.40
_diffrn_reflns_theta_max 24.40
_diffrn_reflns_theta_min 1.64
_exptl_absorpt_coefficient_mu 1.024
_exptl_absorpt_correction_T_max 0.9045
_exptl_absorpt_correction_T_min 0.6849
_exptl_absorpt_correction_type multi-scan
_exptl_absorpt_process_details 'SORTAV (Blessing 1995)'
_exptl_crystal_colour yellow
_exptl_crystal_density_diffrn 1.546
_exptl_crystal_density_method 'not measured'
_exptl_crystal_description plates
_exptl_crystal_F_000 3876
_exptl_crystal_size_max 0.40
_exptl_crystal_size_mid 0.20
_exptl_crystal_size_min 0.10
_refine_diff_density_max 1.426
_refine_diff_density_min -0.476
_refine_diff_density_rms 0.085
_refine_ls_abs_structure_details 'Flack H D (1983), Acta Cryst. A39, 876-881'
_refine_ls_abs_structure_Flack -0.011(13)
_refine_ls_extinction_method none
_refine_ls_goodness_of_fit_ref 1.022
_refine_ls_hydrogen_treatment mixed
_refine_ls_matrix_type full
_refine_ls_number_parameters 1077
_refine_ls_number_reflns 12204
_refine_ls_number_restraints 0
_refine_ls_restrained_S_all 1.022
_refine_ls_R_factor_all 0.0878
_refine_ls_R_factor_gt 0.0514
_refine_ls_shift/su_max 0.592
_refine_ls_shift/su_mean 0.066
_refine_ls_structure_factor_coef Fsqd
_refine_ls_weighting_details 'calc w=1/[\s^2^(Fo^2^)+(0.0680P)^2^+0.0000P] where P=(Fo^2^+2Fc^2^)/3'
_refine_ls_weighting_scheme calc
_refine_ls_wR_factor_gt 0.1123
_refine_ls_wR_factor_ref 0.1283
_reflns_number_gt 8848
_reflns_number_total 12204
_reflns_threshold_expression 2sigma(I)
_cod_data_source_file b105442m.txt
_cod_data_source_block 1.5[1].CH2Cl2
_cod_original_cell_volume 8118.3(5)
_cod_original_sg_symbol_H-M P21212
_cod_database_code 7051197

loop_
_symmetry_equiv_pos_as_xyz
'x, y, z'
'-x, -y, z'
'x+1/2, -y+1/2, -z'
'-x+1/2, y+1/2, -z'

loop_
_atom_site_label
_atom_site_type_symbol
_atom_site_fract_x
_atom_site_fract_y
_atom_site_fract_z
_atom_site_U_iso_or_equiv
_atom_site_adp_type
_atom_site_occupancy
_atom_site_symmetry_multiplicity
_atom_site_calc_flag
_atom_site_refinement_flags
_atom_site_disorder_assembly
_atom_site_disorder_group
Cu1 Cu 0.00683(6) 0.140109(17) 0.20024(6) 0.0254(2) Uani 1 1 d . . .
Cu2 Cu 0.09607(6) 0.185934(16) 0.24527(5) 0.0246(2) Uani 1 1 d . . .
N3 N 0.0673(4) 0.12184(10) 0.3244(4) 0.0232(13) Uani 1 1 d . . .
N4 N 0.2211(4) 0.16629(11) 0.2893(4) 0.0263(13) Uani 1 1 d . . .
C5 C 0.3261(5) 0.17831(15) 0.2747(5) 0.0281(17) Uani 1 1 d . . .
H5 H 0.3263 0.1982 0.2979 0.034 Uiso 1 1 calc R . .
C6 C 0.3908(5) 0.16112(16) 0.3482(5) 0.0405(19) Uani 1 1 d . . .
H6A H 0.4542 0.1549 0.3138 0.049 Uiso 1 1 calc R . .
H6B H 0.4088 0.1720 0.4110 0.049 Uiso 1 1 calc R . .
O7 O 0.3270(3) 0.13753(10) 0.3750(3) 0.0335(12) Uani 1 1 d . . .
C8 C 0.2333(5) 0.14370(14) 0.3413(5) 0.0261(16) Uani 1 1 d . . .
C9 C 0.1525 0.1239 0.3683(5) 0.0265(17) Uani 1 1 d . . .
O10 O 0.1768(3) 0.10651(10) 0.4463(3) 0.0347(12) Uani 1 1 d . . .
C11 C 0.0904(5) 0.08811(14) 0.4574(5) 0.0353(18) Uani 1 1 d . . .
H11A H 0.0640 0.0886 0.5295 0.042 Uiso 1 1 calc R . .
H11B H 0.1096 0.0687 0.4402 0.042 Uiso 1 1 calc R . .
C12 C 0.0098(6) 0.09905(14) 0.3807(5) 0.0294(17) Uani 1 1 d . . .
H12 H -0.0086 0.0840 0.3304 0.035 Uiso 1 1 calc R . .
C13 C -0.0860(5) 0.11044(14) 0.4301(5) 0.0277(16) Uani 1 1 d . . .
C14 C -0.0782(5) 0.13131(14) 0.5070(5) 0.0328(18) Uani 1 1 d . . .
H14 H -0.0135 0.1382 0.5278 0.039 Uiso 1 1 calc R . .
C15 C -0.1670(6) 0.14164(18) 0.5518(6) 0.043(2) Uani 1 1 d . . .
H15 H -0.1630 0.1553 0.6048 0.051 Uiso 1 1 calc R . .
C16 C -0.2612(6) 0.13198(17) 0.5193(6) 0.048(2) Uani 1 1 d . . .
H16 H -0.3214 0.1395 0.5493 0.057 Uiso 1 1 calc R . .
C17 C -0.2691(5) 0.11146(17) 0.4431(6) 0.039(2) Uani 1 1 d . . .
H17 H -0.3337 0.1047 0.4216 0.047 Uiso 1 1 calc R . .
C18 C -0.1811(5) 0.10133(16) 0.4003(5) 0.0330(19) Uani 1 1 d . . .
H18 H -0.1858 0.0875 0.3479 0.040 Uiso 1 1 calc R . .
C19 C 0.3528(5) 0.17693(16) 0.1596(5) 0.0334(18) Uani 1 1 d . . .
C20 C 0.3969(5) 0.15290(15) 0.1185(5) 0.0349(18) Uani 1 1 d . . .
H20 H 0.4114 0.1375 0.1623 0.042 Uiso 1 1 calc R . .
C21 C 0.4194(6) 0.15173(15) 0.0131(6) 0.043(2) Uani 1 1 d . . .
H21 H 0.4512 0.1356 -0.0150 0.051 Uiso 1 1 calc R . .
C22 C 0.3959(6) 0.17379(17) -0.0508(6) 0.045(2) Uani 1 1 d . . .
H22 H 0.4096 0.1725 -0.1231 0.054 Uiso 1 1 calc R . .
C23 C 0.3522(6) 0.19790(17) -0.0107(5) 0.044(2) Uani 1 1 d . . .
H23 H 0.3373 0.2132 -0.0548 0.053 Uiso 1 1 calc R . .
C24 C 0.3309(5) 0.19921(15) 0.0943(6) 0.0353(18) Uani 1 1 d . . .
H24 H 0.3010 0.2156 0.1224 0.042 Uiso 1 1 calc R . .
N25 N 0.0778(4) 0.19975(11) 0.1005(4) 0.0240(13) Uani 1 1 d . . .
N26 N 0.0718(4) 0.13808(12) 0.0636(4) 0.0276(13) Uani 1 1 d . . .
C27 C 0.0936(6) 0.11038(13) 0.0099(4) 0.0286(16) Uani 1 1 d . . .
H27 H 0.0297 0.1042 -0.0255 0.034 Uiso 1 1 calc R . .
C28 C 0.1704(6) 0.11886(16) -0.0742(5) 0.041(2) Uani 1 1 d . . .
H28A H 0.2412 0.1152 -0.0515 0.049 Uiso 1 1 calc R . .
H28B H 0.1573 0.1089 -0.1401 0.049 Uiso 1 1 calc R . .
O29 O 0.1519(4) 0.14894(10) -0.0857(3) 0.0383(13) Uani 1 1 d . . .
C30 C 0.1036(5) 0.15689(15) 0.0018(5) 0.0310(17) Uani 1 1 d . . .
C31 C 0.0856(5) 0.18655(15) 0.0141(5) 0.0266(16) Uani 1 1 d . . .
O32 O 0.0748(4) 0.20122(10) -0.0739(3) 0.0379(13) Uani 1 1 d . . .
C33 C 0.0509(6) 0.22976(16) -0.0420(5) 0.046(2) Uani 1 1 d . . .
H33A H -0.0184 0.2351 -0.0651 0.055 Uiso 1 1 calc R . .
H33B H 0.1006 0.2430 -0.0718 0.055 Uiso 1 1 calc R . .
C34 C 0.0575(5) 0.22951(15) 0.0760(5) 0.0329(18) Uani 1 1 d . . .
H34 H 0.1159 0.2413 0.0996 0.039 Uiso 1 1 calc R . .
C35 C -0.0391(5) 0.23876(14) 0.1286(5) 0.0308(17) Uani 1 1 d . . .
C36 C -0.0358(6) 0.25969(15) 0.2017(5) 0.0392(19) Uani 1 1 d . . .
H36 H 0.0273 0.2683 0.2182 0.047 Uiso 1 1 calc R . .
C37 C -0.1258(6) 0.26829(18) 0.2522(6) 0.052(2) Uani 1 1 d . . .
H37 H -0.1228 0.2829 0.3017 0.062 Uiso 1 1 calc R . .
C38 C -0.2170(6) 0.25593(18) 0.2312(6) 0.051(2) Uani 1 1 d . . .
H38 H -0.2774 0.2618 0.2655 0.061 Uiso 1 1 calc R . .
C39 C -0.2197(6) 0.23438(17) 0.1579(7) 0.055(2) Uani 1 1 d . . .
H39 H -0.2822 0.2252 0.1435 0.066 Uiso 1 1 calc R . .
C40 C -0.1296(6) 0.22622(16) 0.1049(6) 0.046(2) Uani 1 1 d . . .
H40 H -0.1322 0.2121 0.0532 0.055 Uiso 1 1 calc R . .
C41 C 0.1242(5) 0.08832(16) 0.0837(5) 0.0325(18) Uani 1 1 d . . .
C42 C 0.0585(6) 0.06567(16) 0.1011(5) 0.044(2) Uani 1 1 d . . .
H42 H -0.0034 0.0642 0.0631 0.052 Uiso 1 1 calc R . .
C43 C 0.0836(7) 0.04555(16) 0.1731(5) 0.050(2) Uani 1 1 d . . .
H43 H 0.0400 0.0300 0.1839 0.060 Uiso 1 1 calc R . .
C44 C 0.1712(8) 0.04819(19) 0.2284(6) 0.056(3) Uani 1 1 d . . .
H44 H 0.1872 0.0344 0.2788 0.067 Uiso 1 1 calc R . .
C45 C 0.2369(7) 0.06972(19) 0.2144(6) 0.051(2) Uani 1 1 d . . .
H45 H 0.2984 0.0702 0.2532 0.061 Uiso 1 1 calc R . .
C46 C 0.2154 0.0914 0.1432(5) 0.045(2) Uani 1 1 d . . .
H46 H 0.2590 0.1070 0.1355 0.055 Uiso 1 1 calc R . .
N47 N -0.0102(4) 0.19657(11) 0.3458(3) 0.0227(12) Uani 1 1 d . . .
N48 N -0.1316(4) 0.15524(11) 0.2235(4) 0.0254(13) Uani 1 1 d . . .
C49 C -0.2210(5) 0.14085(14) 0.1744(5) 0.0251(15) Uani 1 1 d . . .
H49 H -0.2286 0.1222 0.2080 0.030 Uiso 1 1 calc R . .
C50 C -0.3114(5) 0.15902(14) 0.2089(5) 0.0360(18) Uani 1 1 d . . .
H50A H -0.3393 0.1697 0.1495 0.043 Uiso 1 1 calc R . .
H50B H -0.3663 0.1475 0.2392 0.043 Uiso 1 1 calc R . .
O51 O -0.2678(3) 0.17776(9) 0.2874(3) 0.0300(11) Uani 1 1 d . . .
C52 C -0.1668(5) 0.17409(14) 0.2832(4) 0.0228(15) Uani 1 1 d . . .
C53 C -0.1070(5) 0.19281(13) 0.3500(4) 0.0226(15) Uani 1 1 d . . .
O54 O -0.1620(3) 0.20703(10) 0.4193(3) 0.0266(11) Uani 1 1 d . . .
C55 C -0.0925(5) 0.22672(14) 0.4685(5) 0.0318(17) Uani 1 1 d . . .
H55A H -0.0989 0.2260 0.5451 0.038 Uiso 1 1 calc R . .
H55B H -0.1064 0.2459 0.4447 0.038 Uiso 1 1 calc R . .
C56 C 0.0131(5) 0.21725(14) 0.4341(4) 0.0243(16) Uani 1 1 d . . .
H56 H 0.0513 0.2335 0.4052 0.029 Uiso 1 1 calc R . .
C57 C 0.0790(5) 0.20266(14) 0.5151(5) 0.0259(16) Uani 1 1 d . . .
C58 C 0.0362(5) 0.19010(15) 0.6007(5) 0.0348(18) Uani 1 1 d . . .
H58 H -0.0354 0.1908 0.6112 0.042 Uiso 1 1 calc R . .
C59 C 0.0989(7) 0.17633(16) 0.6721(5) 0.047(2) Uani 1 1 d . . .
H59 H 0.0694 0.1686 0.7331 0.056 Uiso 1 1 calc R . .
C60 C 0.1992(7) 0.17380(18) 0.6568(6) 0.054(2) Uani 1 1 d . . .
H60 H 0.2396 0.1631 0.7033 0.065 Uiso 1 1 calc R . .
C61 C 0.2437(6) 0.1870(2) 0.5721(6) 0.056(2) Uani 1 1 d . . .
H61 H 0.3155 0.1862 0.5630 0.067 Uiso 1 1 calc R . .
C62 C 0.1845(5) 0.20125(17) 0.5008(5) 0.041(2) Uani 1 1 d . . .
H62 H 0.2153 0.2100 0.4426 0.049 Uiso 1 1 calc R . .
C63 C -0.2064(5) 0.13629(15) 0.0582(5) 0.0292(17) Uani 1 1 d . . .
C64 C -0.1825(5) 0.11012(17) 0.0236(5) 0.0358(19) Uani 1 1 d . . .
H64 H -0.1821 0.0948 0.0703 0.043 Uiso 1 1 calc R . .
C65 C -0.1585(5) 0.10630(17) -0.0822(5) 0.0384(19) Uani 1 1 d . . .
H65 H -0.1413 0.0883 -0.1068 0.046 Uiso 1 1 calc R . .
C66 C -0.1596(6) 0.1285(2) -0.1502(5) 0.051(2) Uani 1 1 d . . .
H66 H -0.1416 0.1259 -0.2211 0.061 Uiso 1 1 calc R . .
C67 C -0.1866(7) 0.15398(19) -0.1149(6) 0.052(2) Uani 1 1 d . . .
H67 H -0.1898 0.1691 -0.1622 0.062 Uiso 1 1 calc R . .
C68 C -0.2092(7) 0.15833(16) -0.0127(5) 0.048(2) Uani 1 1 d . . .
H68 H -0.2270 0.1765 0.0105 0.058 Uiso 1 1 calc R . .
Cu69 Cu 0.40898(6) 0.009331(16) 0.70032(6) 0.0258(2) Uani 1 1 d . . .
N70 N 0.5613(4) -0.03709(12) 0.5921(4) 0.0254(13) Uani 1 1 d . . .
N71 N 0.3481(4) -0.02681(12) 0.6707(4) 0.0265(14) Uani 1 1 d . . .
C72 C 0.2405(5) -0.03310(14) 0.7022(5) 0.0277(16) Uani 1 1 d . . .
C73 C 0.2280(5) -0.06420(16) 0.6699(5) 0.040(2) Uani 1 1 d . . .
H73A H 0.2186 -0.0762 0.7318 0.048 Uiso 1 1 calc R . .
H73B H 0.1688 -0.0666 0.6231 0.048 Uiso 1 1 calc R . .
O74 O 0.3216(3) -0.07096(10) 0.6171(3) 0.0326(12) Uani 1 1 d . . .
C75 C 0.3809(5) -0.04847(15) 0.6241(5) 0.0272(17) Uani 1 1 d . . .
H75 H 0.4099 -0.0556 0.6910 0.033 Uiso 1 1 calc R . .
C76 C 0.4828(5) -0.05163(14) 0.5731(4) 0.0242(16) Uani 1 1 d . . .
H76 H 0.5036 -0.0652 0.6279 0.029 Uiso 1 1 calc R . .
O77 O 0.4864(3) -0.07166(10) 0.5021(3) 0.0367(12) Uani 1 1 d . . .
C78 C 0.5905(5) -0.07075(16) 0.4603(5) 0.0418(19) Uani 1 1 d . . .
H78A H 0.5897 -0.0661 0.3853 0.050 Uiso 1 1 calc R . .
H78B H 0.6250 -0.0889 0.4697 0.050 Uiso 1 1 calc R . .
C79 C 0.6444(5) -0.04798(15) 0.5226(5) 0.0306(18) Uani 1 1 d . . .
C80 C 0.6872(6) -0.02307(17) 0.4605(6) 0.044(2) Uani 1 1 d . . .
C81 C 0.6294(8) -0.0117(2) 0.3795(7) 0.087(4) Uani 1 1 d . . .
H81 H 0.5655 -0.0198 0.3621 0.104 Uiso 1 1 calc R . .
C82 C 0.6647(10) 0.0113(2) 0.3240(9) 0.096(4) Uani 1 1 d . . .
H82 H 0.6262 0.0191 0.2688 0.115 Uiso 1 1 calc R . .
C83 C 0.7598(11) 0.0224(2) 0.3531(8) 0.079(4) Uani 1 1 d . . .
H83 H 0.7840 0.0384 0.3177 0.094 Uiso 1 1 calc R . .
C84 C 0.8197(8) 0.0110(2) 0.4309(7) 0.075(3) Uani 1 1 d . . .
H84 H 0.8840 0.0189 0.4478 0.090 Uiso 1 1 calc R . .
C85 C 0.7821(7) -0.01268(17) 0.4847(6) 0.052(2) Uani 1 1 d . . .
H85 H 0.8223 -0.0213 0.5370 0.062 Uiso 1 1 calc R . .
C86 C 0.2263(5) -0.02722(14) 0.8185(5) 0.0238(16) Uani 1 1 d . . .
C87 C 0.2839(5) -0.04106(15) 0.8925(5) 0.0349(18) Uani 1 1 d . . .
H87 H 0.3328 -0.0545 0.8713 0.042 Uiso 1 1 calc R . .
C88 C 0.2706(5) -0.03547(15) 0.9979(5) 0.0368(19) Uani 1 1 d . . .
H88 H 0.3094 -0.0453 1.0482 0.044 Uiso 1 1 calc R . .
C89 C 0.2011(5) -0.01564(16) 1.0293(5) 0.0354(19) Uani 1 1 d . . .
H89 H 0.1932 -0.0115 1.1010 0.043 Uiso 1 1 calc R . .
C90 C 0.1434(5) -0.00197(17) 0.9564(5) 0.043(2) Uani 1 1 d . . .
H90 H 0.0940 0.0113 0.9776 0.051 Uiso 1 1 calc R . .
C91 C 0.1576(5) -0.00762(15) 0.8515(5) 0.0308(17) Uani 1 1 d . . .
H91 H 0.1189 0.0023 0.8014 0.037 Uiso 1 1 calc R . .
N92 N 0.4224(4) 0.02271(11) 0.8441(4) 0.0248(13) Uani 1 1 d . . .
C93 C 0.4662(5) 0.01237(14) 0.9237(5) 0.0272(16) Uani 1 1 d . . .
O94 O 0.4487(4) 0.02373(10) 1.0178(3) 0.0402(13) Uani 1 1 d . . .
C95 C 0.3720(6) 0.04501(16) 1.0004(5) 0.0351(19) Uani 1 1 d . . .
H95A H 0.3924 0.0628 1.0334 0.042 Uiso 1 1 calc R . .
H95B H 0.3055 0.0392 1.0293 0.042 Uiso 1 1 calc R . .
C96 C 0.3658(5) 0.04815(14) 0.8831(5) 0.0303(17) Uani 1 1 d . . .
H96 H 0.2929 0.0469 0.8611 0.036 Uiso 1 1 calc R . .
C97 C 0.4125(5) 0.07425(14) 0.8376(5) 0.0262(16) Uani 1 1 d . . .
C98 C 0.5020(5) 0.08419(14) 0.8757(5) 0.0334(17) Uani 1 1 d . . .
H98 H 0.5333 0.0751 0.9330 0.040 Uiso 1 1 calc R . .
C99 C 0.5480(6) 0.10716(17) 0.8327(7) 0.052(2) Uani 1 1 d . . .
H99 H 0.6107 0.1135 0.8608 0.062 Uiso 1 1 calc R . .
C100 C 0.5073(8) 0.12069(16) 0.7532(7) 0.058(2) Uani 1 1 d . . .
H100 H 0.5406 0.1366 0.7252 0.070 Uiso 1 1 calc R . .
C101 C 0.4158(8) 0.11161(16) 0.7109(6) 0.056(2) Uani 1 1 d . . .
H101 H 0.3858 0.1211 0.6537 0.067 Uiso 1 1 calc R . .
C102 C 0.3687(6) 0.08818(15) 0.7545(6) 0.0409(19) Uani 1 1 d . . .
H102 H 0.3059 0.0817 0.7267 0.049 Uiso 1 1 calc R . .
Cl103 Cl 0.28542(12) 0.26757(4) 0.25170(13) 0.0319(4) Uani 1 1 d . . .
O104 O 0.2813(3) 0.29297(10) 0.3104(3) 0.0387(12) Uani 1 1 d . . .
O105 O 0.3841(4) 0.25554(11) 0.2620(4) 0.0521(14) Uani 1 1 d . . .
O106 O 0.2634(4) 0.27306(11) 0.1448(3) 0.0504(15) Uani 1 1 d . . .
O107 O 0.2122(4) 0.24809(10) 0.2909(4) 0.0476(13) Uani 1 1 d . . .
Cl108 Cl 0.56195(13) 0.08622(4) 0.20583(13) 0.0350(4) Uani 1 1 d . . .
O109 O 0.5283(4) 0.10560(9) 0.2832(3) 0.0382(12) Uani 1 1 d . . .
O110 O 0.6662(3) 0.07813(10) 0.2246(4) 0.0406(13) Uani 1 1 d . . .
O111 O 0.5005(4) 0.06134(12) 0.2136(4) 0.0668(17) Uani 1 1 d . . .
O112 O 0.5548(5) 0.09832(14) 0.1066(4) 0.081(2) Uani 1 1 d . . .
Cl113 Cl 0.06146(14) 0.06266(4) 0.73862(13) 0.0405(5) Uani 1 1 d . . .
O114 O 0.0379(7) 0.09081(13) 0.7155(4) 0.109(3) Uani 1 1 d . . .
O115 O -0.0095(5) 0.04434(15) 0.6908(6) 0.101(2) Uani 1 1 d . . .
O116 O 0.1550(4) 0.05532(15) 0.6933(5) 0.085(2) Uani 1 1 d . . .
O117 O 0.0689(7) 0.05927(13) 0.8470(4) 0.105(3) Uani 1 1 d . . .
C118 C 0.6162(5) 0.20534(16) 0.5014(5) 0.0380(19) Uani 1 1 d . . .
H11C H 0.6582 0.2192 0.5387 0.046 Uiso 1 1 calc R . .
H11D H 0.6628 0.1920 0.4672 0.046 Uiso 1 1 calc R . .
Cl119 Cl 0.53914(14) 0.18745(5) 0.59149(15) 0.0551(6) Uani 1 1 d . . .
Cl120 Cl 0.54284(15) 0.22234(4) 0.40600(15) 0.0481(5) Uani 1 1 d . . .

loop_
_atom_site_aniso_label
_atom_site_aniso_U_11
_atom_site_aniso_U_22
_atom_site_aniso_U_33
_atom_site_aniso_U_23
_atom_site_aniso_U_13
_atom_site_aniso_U_12
Cu1 0.0281(5) 0.0278(5) 0.0205(4) 0.0002(4) 0.0005(4) 0.0032(4)
Cu2 0.0250(4) 0.0279(5) 0.0211(4) -0.0003(4) 0.0013(4) 0.0039(4)
N3 0.025(3) 0.019(3) 0.025(3) 0.002(2) -0.001(3) 0.002(2)
N4 0.023(3) 0.036(4) 0.021(3) -0.002(3) 0.008(3) 0.001(3)
C5 0.023(4) 0.030(4) 0.031(4) -0.006(3) 0.004(3) 0.002(3)
C6 0.026(4) 0.053(5) 0.043(4) 0.001(4) 0.000(4) -0.001(4)
O7 0.023(3) 0.041(3) 0.037(3) 0.006(3) 0.003(2) 0.012(2)
C8 0.024(4) 0.030(4) 0.025(3) 0.002(3) -0.001(3) 0.007(3)
C9 0.031(4) 0.029(4) 0.020(3) -0.003(3) 0.007(3) 0.013(3)
O10 0.037(3) 0.040(3) 0.027(2) 0.013(2) -0.002(2) 0.011(2)
C11 0.033(4) 0.031(4) 0.042(4) 0.009(4) 0.010(4) 0.012(4)
C12 0.049(5) 0.020(4) 0.019(3) -0.002(3) 0.004(3) -0.006(4)
C13 0.030(4) 0.030(4) 0.023(3) 0.012(3) 0.001(3) 0.001(3)
C14 0.032(4) 0.036(5) 0.030(4) -0.006(3) 0.007(3) -0.001(4)
C15 0.044(5) 0.046(5) 0.038(4) -0.003(4) 0.012(4) -0.004(4)
C16 0.034(5) 0.050(6) 0.059(5) 0.026(5) 0.015(4) 0.016(4)
C17 0.018(4) 0.059(6) 0.042(4) 0.015(4) -0.008(4) -0.005(4)
C18 0.043(5) 0.039(5) 0.017(3) 0.006(3) -0.004(3) -0.008(4)
C19 0.028(4) 0.038(5) 0.035(4) -0.004(4) 0.004(3) -0.003(4)
C20 0.031(4) 0.033(4) 0.040(4) 0.007(3) 0.011(4) 0.013(4)
C21 0.053(5) 0.029(5) 0.047(5) -0.003(4) 0.008(4) 0.006(4)
C22 0.049(5) 0.046(5) 0.041(4) 0.010(4) 0.010(4) -0.005(4)
C23 0.051(5) 0.040(5) 0.041(5) 0.016(4) 0.015(4) -0.003(4)
C24 0.029(4) 0.022(4) 0.055(5) 0.001(4) 0.014(4) 0.003(3)
N25 0.023(3) 0.024(3) 0.025(3) 0.003(3) 0.001(3) -0.004(3)
N26 0.030(3) 0.028(3) 0.025(3) 0.000(3) -0.001(3) 0.005(3)
C27 0.037(4) 0.026(4) 0.023(3) 0.001(3) 0.002(3) 0.015(4)
C28 0.052(5) 0.032(5) 0.038(4) -0.005(4) 0.001(4) 0.013(4)
O29 0.047(3) 0.047(4) 0.020(2) -0.005(2) 0.013(2) 0.003(3)
C30 0.029(4) 0.046(5) 0.018(3) -0.005(4) -0.003(3) 0.008(4)
C31 0.025(4) 0.030(4) 0.025(4) 0.007(3) 0.007(3) -0.001(4)
O32 0.053(3) 0.042(3) 0.019(2) 0.007(2) 0.003(2) 0.000(3)
C33 0.079(6) 0.031(5) 0.029(4) 0.003(4) 0.008(4) -0.001(4)
C34 0.036(4) 0.026(4) 0.036(4) 0.006(3) -0.007(3) -0.003(3)
C35 0.036(4) 0.024(4) 0.033(4) 0.008(3) -0.003(3) 0.003(3)
C36 0.047(5) 0.040(5) 0.031(4) 0.008(4) -0.005(4) 0.013(4)
C37 0.064(6) 0.061(6) 0.030(4) 0.005(4) 0.002(4) 0.020(5)
C38 0.040(5) 0.049(6) 0.064(6) 0.022(5) 0.007(4) 0.008(4)
C39 0.040(5) 0.030(5) 0.096(7) 0.029(5) -0.001(5) -0.008(4)
C40 0.045(5) 0.020(5) 0.073(6) 0.006(4) 0.005(4) -0.003(4)
C41 0.040(5) 0.036(5) 0.022(4) -0.007(3) 0.000(3) 0.015(4)
C42 0.060(6) 0.041(5) 0.029(4) 0.000(4) -0.009(4) 0.014(4)
C43 0.078(7) 0.040(5) 0.033(4) -0.008(4) -0.002(5) 0.012(5)
C44 0.092(7) 0.048(6) 0.028(5) 0.001(4) 0.000(5) 0.041(5)
C45 0.056(6) 0.065(6) 0.031(4) -0.022(5) -0.012(4) 0.034(5)
C46 0.046(5) 0.061(6) 0.029(4) -0.007(4) 0.002(4) 0.024(4)
N47 0.029(3) 0.025(3) 0.014(2) 0.002(2) -0.005(2) 0.005(3)
N48 0.031(3) 0.025(3) 0.021(3) 0.006(3) 0.004(2) 0.003(3)
C49 0.028(4) 0.018(4) 0.029(4) -0.002(3) 0.000(3) -0.003(3)
C50 0.036(4) 0.030(4) 0.042(4) -0.012(4) -0.012(4) -0.003(3)
O51 0.024(3) 0.033(3) 0.033(3) -0.003(2) -0.001(2) 0.002(2)
C52 0.020(4) 0.031(4) 0.017(3) 0.006(3) -0.001(3) 0.004(3)
C53 0.022(4) 0.027(4) 0.019(3) -0.002(3) 0.001(3) 0.001(3)
O54 0.023(3) 0.033(3) 0.024(2) -0.007(2) 0.001(2) 0.007(2)
C55 0.036(4) 0.033(4) 0.026(4) -0.001(3) 0.002(4) -0.002(4)
C56 0.034(4) 0.019(4) 0.021(3) -0.007(3) 0.003(3) -0.001(3)
C57 0.028(4) 0.028(4) 0.022(3) -0.005(3) 0.000(3) 0.000(3)
C58 0.031(4) 0.039(5) 0.035(4) -0.003(4) -0.008(3) 0.002(4)
C59 0.067(6) 0.045(5) 0.028(4) -0.009(4) -0.019(4) 0.001(5)
C60 0.057(6) 0.064(6) 0.042(5) -0.020(5) -0.025(4) 0.026(5)
C61 0.030(5) 0.094(7) 0.045(5) -0.022(5) -0.003(4) 0.015(5)
C62 0.027(4) 0.065(6) 0.030(4) -0.016(4) 0.000(4) 0.005(4)
C63 0.026(4) 0.032(5) 0.030(4) -0.001(4) -0.001(3) -0.010(3)
C64 0.031(4) 0.043(5) 0.033(4) 0.008(4) -0.002(3) -0.003(4)
C65 0.037(5) 0.042(5) 0.035(4) -0.014(4) -0.011(4) -0.004(4)
C66 0.068(6) 0.072(7) 0.014(4) -0.003(4) -0.006(4) -0.020(5)
C67 0.080(7) 0.044(6) 0.030(4) 0.014(4) -0.005(4) -0.025(5)
C68 0.087(7) 0.029(5) 0.029(4) 0.006(4) -0.014(4) -0.017(4)
Cu69 0.0258(5) 0.0279(5) 0.0236(4) -0.0006(4) 0.0006(4) 0.0009(4)
N70 0.028(3) 0.029(3) 0.019(3) 0.002(3) -0.003(3) -0.002(3)
N71 0.031(3) 0.029(4) 0.019(3) -0.003(3) 0.002(2) -0.001(3)
C72 0.021(4) 0.031(4) 0.031(4) -0.014(3) 0.014(3) -0.010(3)
C73 0.032(4) 0.053(5) 0.036(4) -0.017(4) 0.014(4) -0.009(4)
O74 0.029(3) 0.036(3) 0.033(3) -0.008(2) 0.008(2) -0.009(2)
C75 0.029(4) 0.032(4) 0.021(3) 0.004(3) -0.016(3) 0.006(4)
C76 0.033(4) 0.024(4) 0.016(3) 0.003(3) -0.004(3) 0.010(3)
O77 0.031(3) 0.041(3) 0.038(3) -0.026(2) 0.003(2) -0.003(2)
C78 0.027(4) 0.050(5) 0.048(4) -0.017(4) 0.011(4) 0.008(4)
C79 0.034(4) 0.029(4) 0.029(4) -0.002(3) 0.010(3) -0.005(3)
C80 0.046(5) 0.041(5) 0.045(5) 0.007(4) 0.026(4) 0.012(4)
C81 0.099(8) 0.082(8) 0.080(7) 0.040(6) 0.058(6) 0.072(7)
C82 0.126(10) 0.056(7) 0.107(9) 0.042(7) 0.082(8) 0.056(7)
C83 0.125(11) 0.031(6) 0.079(8) 0.000(6) 0.050(8) -0.004(6)
C84 0.094(8) 0.066(8) 0.066(6) -0.025(6) 0.046(6) -0.039(6)
C85 0.060(6) 0.047(6) 0.049(5) -0.011(4) 0.025(4) -0.019(5)
C86 0.022(4) 0.025(4) 0.024(4) 0.003(3) 0.002(3) 0.002(3)
C87 0.025(4) 0.040(5) 0.039(4) -0.001(4) 0.000(4) 0.014(4)
C88 0.038(5) 0.035(5) 0.037(4) 0.006(4) -0.011(4) 0.004(4)
C89 0.037(5) 0.046(5) 0.023(4) -0.008(4) 0.004(3) -0.005(4)
C90 0.040(5) 0.049(5) 0.040(4) -0.020(4) 0.005(4) 0.013(4)
C91 0.031(4) 0.035(5) 0.026(3) 0.007(3) -0.004(3) 0.008(3)
N92 0.020(3) 0.031(3) 0.024(3) -0.001(3) 0.002(3) 0.002(3)
C93 0.036(4) 0.025(4) 0.020(3) -0.003(3) 0.005(3) 0.001(3)
O94 0.061(4) 0.033(3) 0.026(3) -0.004(2) 0.001(2) 0.001(3)
C95 0.040(5) 0.039(5) 0.026(4) -0.008(4) 0.009(3) 0.002(4)
C96 0.031(4) 0.026(4) 0.034(4) -0.008(3) 0.009(3) 0.001(3)
C97 0.017(4) 0.032(4) 0.030(4) -0.001(3) 0.011(3) 0.006(3)
C98 0.027(4) 0.022(4) 0.051(4) -0.005(4) 0.009(4) 0.003(3)
C99 0.031(5) 0.036(5) 0.087(7) -0.011(5) 0.007(5) 0.004(4)
C100 0.075(7) 0.026(5) 0.073(6) 0.007(5) 0.032(6) -0.006(5)
C101 0.102(8) 0.035(5) 0.029(4) 0.002(4) 0.013(5) 0.027(5)
C102 0.051(5) 0.036(5) 0.035(4) -0.010(4) 0.007(4) 0.009(4)
Cl103 0.0316(10) 0.0388(11) 0.0254(8) 0.0008(9) -0.0014(8) 0.0033(8)
O104 0.041(3) 0.042(3) 0.033(3) -0.013(3) -0.002(2) 0.010(2)
O105 0.033(3) 0.061(4) 0.062(3) -0.011(3) -0.002(3) 0.018(3)
O106 0.070(4) 0.059(4) 0.022(3) -0.001(3) -0.006(3) -0.006(3)
O107 0.042(3) 0.050(3) 0.051(3) 0.016(3) 0.011(3) -0.010(3)
Cl108 0.0352(11) 0.0402(11) 0.0297(9) -0.0042(9) -0.0050(8) 0.0017(8)
O109 0.045(3) 0.037(3) 0.033(3) -0.005(2) 0.004(2) 0.012(2)
O110 0.031(3) 0.043(3) 0.048(3) -0.001(3) 0.005(2) 0.006(2)
O111 0.043(3) 0.061(4) 0.096(4) -0.026(4) 0.004(3) -0.009(3)
O112 0.106(5) 0.111(6) 0.025(3) 0.011(3) -0.002(3) 0.062(4)
Cl113 0.0464(12) 0.0467(12) 0.0285(9) 0.0059(9) 0.0038(9) 0.0077(9)
O114 0.237(9) 0.056(4) 0.034(3) 0.012(3) -0.004(4) 0.051(5)
O115 0.049(4) 0.104(6) 0.150(6) 0.025(5) -0.031(5) -0.038(4)
O116 0.030(3) 0.137(7) 0.087(4) 0.041(5) 0.017(3) 0.011(4)
O117 0.231(9) 0.064(4) 0.019(3) 0.011(3) 0.011(4) 0.061(5)
C118 0.022(4) 0.046(5) 0.046(4) -0.008(4) 0.000(3) -0.005(4)
Cl119 0.0334(11) 0.0810(17) 0.0508(12) 0.0017(12) 0.0058(9) -0.0011(11)
Cl120 0.0464(12) 0.0420(13) 0.0559(12) -0.0054(10) -0.0084(10) 0.0027(10)

loop_
_atom_type_symbol
_atom_type_description
_atom_type_scat_dispersion_real
_atom_type_scat_dispersion_imag
_atom_type_scat_source
C C 0.0033 0.0016 'International Tables Vol C Tables 4.2.6.8 and 6.1.1.4'
H H 0.0000 0.0000 'International Tables Vol C Tables 4.2.6.8 and 6.1.1.4'
N N 0.0061 0.0033 'International Tables Vol C Tables 4.2.6.8 and 6.1.1.4'
O O 0.0106 0.0060 'International Tables Vol C Tables 4.2.6.8 and 6.1.1.4'
Cl Cl 0.1484 0.1585 'International Tables Vol C Tables 4.2.6.8 and 6.1.1.4'
Cu Cu 0.3201 1.2651 'International Tables Vol C Tables 4.2.6.8 and 6.1.1.4'

loop_
_geom_angle_atom_site_label_1
_geom_angle_atom_site_label_2
_geom_angle_atom_site_label_3
_geom_angle
_geom_angle_site_symmetry_1
_geom_angle_site_symmetry_3
_geom_angle_publ_flag
N26 Cu1 N48 123.6(2) . . ?
N26 Cu1 N3 121.7(2) . . ?
N48 Cu1 N3 114.0(2) . . ?
N26 Cu1 Cu2 92.68(17) . . ?
N48 Cu1 Cu2 93.98(16) . . ?
N3 Cu1 Cu2 90.89(15) . . ?
N4 Cu2 N47 121.6(2) . . ?
N4 Cu2 N25 121.8(2) . . ?
N47 Cu2 N25 116.3(2) . . ?
N4 Cu2 Cu1 91.93(16) . . ?
N47 Cu2 Cu1 92.75(16) . . ?
N25 Cu2 Cu1 91.14(15) . . ?
C9 N3 C12 106.6(5) . . ?
C9 N3 Cu1 132.9(4) . . ?
C12 N3 Cu1 120.3(4) . . ?
C8 N4 C5 106.0(5) . . ?
C8 N4 Cu2 131.0(4) . . ?
C5 N4 Cu2 122.7(4) . . ?
N4 C5 C6 103.0(5) . . ?
N4 C5 C19 108.4(5) . . ?
C6 C5 C19 117.0(6) . . ?
N4 C5 H5 109.4 . . ?
C6 C5 H5 109.4 . . ?
C19 C5 H5 109.4 . . ?
O7 C6 C5 104.5(5) . . ?
O7 C6 H6A 110.9 . . ?
C5 C6 H6A 110.9 . . ?
O7 C6 H6B 110.8 . . ?
C5 C6 H6B 110.8 . . ?
H6A C6 H6B 108.9 . . ?
C8 O7 C6 106.3(5) . . ?
N4 C8 O7 118.0(6) . . ?
N4 C8 C9 125.6(5) . . ?
O7 C8 C9 116.4(5) . . ?
N3 C9 O10 119.8(3) . . ?
N3 C9 C8 126.0(5) . . ?
O10 C9 C8 114.1(4) . . ?
C9 O10 C11 105.5(4) . . ?
O10 C11 C12 105.4(5) . . ?
O10 C11 H11A 110.7 . . ?
C12 C11 H11A 110.7 . . ?
O10 C11 H11B 110.6 . . ?
C12 C11 H11B 110.6 . . ?
H11A C11 H11B 108.8 . . ?
C13 C12 N3 110.7(5) . . ?
C13 C12 C11 115.1(5) . . ?
N3 C12 C11 102.2(5) . . ?
C13 C12 H12 109.5 . . ?
N3 C12 H12 109.5 . . ?
C11 C12 H12 109.5 . . ?
C18 C13 C14 119.1(6) . . ?
C18 C13 C12 121.4(6) . . ?
C14 C13 C12 119.5(6) . . ?
C15 C14 C13 118.9(7) . . ?
C15 C14 H14 120.6 . . ?
C13 C14 H14 120.5 . . ?
C16 C15 C14 120.2(7) . . ?
C16 C15 H15 119.9 . . ?
C14 C15 H15 119.9 . . ?
C15 C16 C17 121.0(7) . . ?
C15 C16 H16 119.5 . . ?
C17 C16 H16 119.5 . . ?
C18 C17 C16 118.2(7) . . ?
C18 C17 H17 120.9 . . ?
C16 C17 H17 120.9 . . ?
C17 C18 C13 122.6(7) . . ?
C17 C18 H18 118.7 . . ?
C13 C18 H18 118.7 . . ?
C24 C19 C20 119.6(6) . . ?
C24 C19 C5 120.4(7) . . ?
C20 C19 C5 120.0(6) . . ?
C21 C20 C19 119.4(7) . . ?
C21 C20 H20 120.3 . . ?
C19 C20 H20 120.3 . . ?
C20 C21 C22 120.3(7) . . ?
C20 C21 H21 119.9 . . ?
C22 C21 H21 119.8 . . ?
C23 C22 C21 120.8(7) . . ?
C23 C22 H22 119.6 . . ?
C21 C22 H22 119.6 . . ?
C24 C23 C22 118.9(7) . . ?
C24 C23 H23 120.5 . . ?
C22 C23 H23 120.5 . . ?
C23 C24 C19 120.9(7) . . ?
C23 C24 H24 119.6 . . ?
C19 C24 H24 119.5 . . ?
C31 N25 C34 107.8(5) . . ?
C31 N25 Cu2 129.4(5) . . ?
C34 N25 Cu2 122.7(4) . . ?
C30 N26 C27 106.0(5) . . ?
C30 N26 Cu1 131.9(5) . . ?
C27 N26 Cu1 122.1(4) . . ?
C41 C27 N26 112.7(5) . . ?
C41 C27 C28 117.7(6) . . ?
N26 C27 C28 102.1(5) . . ?
C41 C27 H27 107.9 . . ?
N26 C27 H27 107.9 . . ?
C28 C27 H27 107.9 . . ?
O29 C28 C27 102.9(5) . . ?
O29 C28 H28A 111.2 . . ?
C27 C28 H28A 111.2 . . ?
O29 C28 H28B 111.2 . . ?
C27 C28 H28B 111.2 . . ?
H28A C28 H28B 109.1 . . ?
C30 O29 C28 105.7(5) . . ?
N26 C30 O29 118.3(6) . . ?
N26 C30 C31 125.1(6) . . ?
O29 C30 C31 116.4(6) . . ?
N25 C31 O32 117.6(6) . . ?
N25 C31 C30 126.3(6) . . ?
O32 C31 C30 116.2(6) . . ?
C31 O32 C33 106.2(5) . . ?
O32 C33 C34 105.1(6) . . ?
O32 C33 H33A 110.7 . . ?
C34 C33 H33A 110.7 . . ?
O32 C33 H33B 110.8 . . ?
C34 C33 H33B 110.8 . . ?
H33A C33 H33B 108.8 . . ?
N25 C34 C33 103.2(5) . . ?
N25 C34 C35 109.8(5) . . ?
C33 C34 C35 113.5(6) . . ?
N25 C34 H34 110.1 . . ?
C33 C34 H34 110.0 . . ?
C35 C34 H34 110.0 . . ?
C40 C35 C36 120.1(7) . . ?
C40 C35 C34 120.1(7) . . ?
C36 C35 C34 119.8(7) . . ?
C35 C36 C37 120.1(7) . . ?
C35 C36 H36 120.0 . . ?
C37 C36 H36 119.9 . . ?
C38 C37 C36 121.1(8) . . ?
C38 C37 H37 119.4 . . ?
C36 C37 H37 119.5 . . ?
C37 C38 C39 118.5(8) . . ?
C37 C38 H38 120.8 . . ?
C39 C38 H38 120.7 . . ?
C38 C39 C40 120.4(8) . . ?
C38 C39 H39 119.8 . . ?
C40 C39 H39 119.7 . . ?
C35 C40 C39 119.7(8) . . ?
C35 C40 H40 120.1 . . ?
C39 C40 H40 120.2 . . ?
C42 C41 C46 120.5(6) . . ?
C42 C41 C27 119.4(6) . . ?
C46 C41 C27 119.8(6) . . ?
C43 C42 C41 120.2(7) . . ?
C43 C42 H42 119.9 . . ?
C41 C42 H42 119.9 . . ?
C44 C43 C42 119.2(8) . . ?
C44 C43 H43 120.4 . . ?
C42 C43 H43 120.4 . . ?
C43 C44 C45 122.6(8) . . ?
C43 C44 H44 118.7 . . ?
C45 C44 H44 118.7 . . ?
C44 C45 C46 121.3(7) . . ?
C44 C45 H45 119.3 . . ?
C46 C45 H45 119.4 . . ?
C45 C46 C41 116.0(5) . . ?
C45 C46 H46 122.0 . . ?
C41 C46 H46 122.0 . . ?
C53 N47 C56 104.9(5) . . ?
C53 N47 Cu2 133.7(4) . . ?
C56 N47 Cu2 120.7(4) . . ?
C52 N48 C49 107.3(5) . . ?
C52 N48 Cu1 133.2(4) . . ?
C49 N48 Cu1 119.0(4) . . ?
N48 C49 C63 112.4(5) . . ?
N48 C49 C50 102.7(5) . . ?
C63 C49 C50 117.5(6) . . ?
N48 C49 H49 108.0 . . ?
C63 C49 H49 107.9 . . ?
C50 C49 H49 107.9 . . ?
O51 C50 C49 104.3(5) . . ?
O51 C50 H50A 110.9 . . ?
C49 C50 H50A 110.9 . . ?
O51 C50 H50B 110.9 . . ?
C49 C50 H50B 110.9 . . ?
H50A C50 H50B 108.9 . . ?
C52 O51 C50 106.1(5) . . ?
N48 C52 O51 118.5(6) . . ?
N48 C52 C53 126.4(6) . . ?
O51 C52 C53 115.1(6) . . ?
N47 C53 O54 119.4(6) . . ?
N47 C53 C52 126.1(6) . . ?
O54 C53 C52 114.5(5) . . ?
C53 O54 C55 106.5(5) . . ?
O54 C55 C56 104.4(5) . . ?
O54 C55 H55A 110.9 . . ?
C56 C55 H55A 110.9 . . ?
O54 C55 H55B 110.9 . . ?
C56 C55 H55B 110.8 . . ?
H55A C55 H55B 108.9 . . ?
C57 C56 C55 117.0(5) . . ?
C57 C56 N47 108.7(5) . . ?
C55 C56 N47 103.1(5) . . ?
C57 C56 H56 109.3 . . ?
C55 C56 H56 109.3 . . ?
N47 C56 H56 109.2 . . ?
C58 C57 C62 119.2(6) . . ?
C58 C57 C56 121.2(6) . . ?
C62 C57 C56 119.6(6) . . ?
C57 C58 C59 119.6(7) . . ?
C57 C58 H58 120.2 . . ?
C59 C58 H58 120.2 . . ?
C60 C59 C58 121.7(8) . . ?
C60 C59 H59 119.2 . . ?
C58 C59 H59 119.2 . . ?
C59 C60 C61 119.2(8) . . ?
C59 C60 H60 120.4 . . ?
C61 C60 H60 120.4 . . ?
C62 C61 C60 120.7(7) . . ?
C62 C61 H61 119.7 . . ?
C60 C61 H61 119.6 . . ?
C61 C62 C57 119.5(7) . . ?
C61 C62 H62 120.2 . . ?
C57 C62 H62 120.3 . . ?
C64 C63 C68 119.3(7) . . ?
C64 C63 C49 118.6(6) . . ?
C68 C63 C49 121.9(7) . . ?
C63 C64 C65 119.0(7) . . ?
C63 C64 H64 120.5 . . ?
C65 C64 H64 120.6 . . ?
C66 C65 C64 120.7(7) . . ?
C66 C65 H65 119.7 . . ?
C64 C65 H65 119.6 . . ?
C67 C66 C65 119.3(7) . . ?
C67 C66 H66 120.4 . . ?
C65 C66 H66 120.4 . . ?
C68 C67 C66 121.3(8) . . ?
C68 C67 H67 119.4 . . ?
C66 C67 H67 119.4 . . ?
C67 C68 C63 120.4(8) . . ?
C67 C68 H68 119.8 . . ?
C63 C68 H68 119.8 . . ?
N71 Cu69 N92 120.8(2) . . ?
N71 Cu69 N70 123.2(2) . 2_655 ?
N92 Cu69 N70 115.2(2) . 2_655 ?
N71 Cu69 Cu69 94.05(17) . 2_655 ?
N92 Cu69 Cu69 91.76(15) . 2_655 ?
N70 Cu69 Cu69 93.03(16) 2_655 2_655 ?
C76 N70 C79 106.4(5) . . ?
C76 N70 Cu69 132.1(5) . 2_655 ?
C79 N70 Cu69 120.9(4) . 2_655 ?
C75 N71 C72 106.3(5) . . ?
C75 N71 Cu69 132.9(5) . . ?
C72 N71 Cu69 120.8(4) . . ?
N71 C72 C86 109.9(5) . . ?
N71 C72 C73 102.7(5) . . ?
C86 C72 C73 115.0(6) . . ?
O74 C73 C72 104.6(5) . . ?
O74 C73 H73A 110.8 . . ?
C72 C73 H73A 110.8 . . ?
O74 C73 H73B 110.8 . . ?
C72 C73 H73B 110.8 . . ?
H73A C73 H73B 108.9 . . ?
C75 O74 C73 106.4(5) . . ?
N71 C75 O74 119.7(6) . . ?
N71 C75 C76 126.2(6) . . ?
O74 C75 C76 114.1(6) . . ?
N71 C75 H75 89.8 . . ?
O74 C75 H75 89.8 . . ?
C76 C75 H75 89.9 . . ?
N70 C76 O77 120.2(6) . . ?
N70 C76 C75 125.8(6) . . ?
O77 C76 C75 114.0(6) . . ?
N70 C76 H76 90.2 . . ?
O77 C76 H76 90.2 . . ?
C75 C76 H76 89.8 . . ?
C76 O77 C78 105.3(5) . . ?
O77 C78 C79 105.0(5) . . ?
O77 C78 H78A 110.7 . . ?
C79 C78 H78A 110.7 . . ?
O77 C78 H78B 110.8 . . ?
C79 C78 H78B 110.8 . . ?
H78A C78 H78B 108.8 . . ?
N70 C79 C78 103.0(5) . . ?
N70 C79 C80 107.5(6) . . ?
C78 C79 C80 116.8(6) . . ?
C85 C80 C81 121.1(9) . . ?
C85 C80 C79 119.5(7) . . ?
C81 C80 C79 119.3(8) . . ?
C80 C81 C82 120.6(12) . . ?
C80 C81 H81 119.7 . . ?
C82 C81 H81 119.7 . . ?
C83 C82 C81 117.4(11) . . ?
C83 C82 H82 121.2 . . ?
C81 C82 H82 121.4 . . ?
C84 C83 C82 123.0(10) . . ?
C84 C83 H83 118.4 . . ?
C82 C83 H83 118.6 . . ?
C83 C84 C85 118.1(10) . . ?
C83 C84 H84 121.0 . . ?
C85 C84 H84 120.9 . . ?
C80 C85 C84 119.6(9) . . ?
C80 C85 H85 120.2 . . ?
C84 C85 H85 120.2 . . ?
C91 C86 C87 118.4(6) . . ?
C91 C86 C72 120.5(6) . . ?
C87 C86 C72 121.1(6) . . ?
C88 C87 C86 120.5(6) . . ?
C88 C87 H87 119.7 . . ?
C86 C87 H87 119.8 . . ?
C87 C88 C89 120.1(7) . . ?
C87 C88 H88 120.0 . . ?
C89 C88 H88 120.0 . . ?
C90 C89 C88 119.7(6) . . ?
C90 C89 H89 120.2 . . ?
C88 C89 H89 120.1 . . ?
C91 C90 C89 119.7(7) . . ?
C91 C90 H90 120.2 . . ?
C89 C90 H90 120.1 . . ?
C86 C91 C90 121.5(6) . . ?
C86 C91 H91 119.3 . . ?
C90 C91 H91 119.2 . . ?
C93 N92 C96 105.6(5) . . ?
C93 N92 Cu69 132.0(5) . . ?
C96 N92 Cu69 122.1(4) . . ?
N92 C93 O94 119.2(6) . . ?
N92 C93 C93 125.5(4) . 2_655 ?
O94 C93 C93 115.2(4) . 2_655 ?
C93 O94 C95 105.4(5) . . ?
O94 C95 C96 105.1(5) . . ?
O94 C95 H95A 110.7 . . ?
C96 C95 H95A 110.7 . . ?
O94 C95 H95B 110.8 . . ?
C96 C95 H95B 110.7 . . ?
H95A C95 H95B 108.8 . . ?
C97 C96 N92 110.0(5) . . ?
C97 C96 C95 116.4(6) . . ?
N92 C96 C95 102.8(5) . . ?
C97 C96 H96 109.1 . . ?
N92 C96 H96 109.1 . . ?
C95 C96 H96 109.0 . . ?
C98 C97 C102 117.8(7) . . ?
C98 C97 C96 120.1(6) . . ?
C102 C97 C96 122.0(7) . . ?
C97 C98 C99 121.1(7) . . ?
C97 C98 H98 119.4 . . ?
C99 C98 H98 119.5 . . ?
C100 C99 C98 121.9(8) . . ?
C100 C99 H99 119.1 . . ?
C98 C99 H99 119.0 . . ?
C99 C100 C101 119.8(8) . . ?
C99 C100 H100 120.1 . . ?
C101 C100 H100 120.1 . . ?
C100 C101 C102 118.5(7) . . ?
C100 C101 H101 120.8 . . ?
C102 C101 H101 120.7 . . ?
C97 C102 C101 120.9(8) . . ?
C97 C102 H102 119.6 . . ?
C101 C102 H102 119.5 . . ?
O106 Cl103 O105 110.4(3) . . ?
O106 Cl103 O107 108.9(3) . . ?
O105 Cl103 O107 108.2(3) . . ?
O106 Cl103 O104 110.0(3) . . ?
O105 Cl103 O104 109.3(3) . . ?
O107 Cl103 O104 110.2(3) . . ?
O112 Cl108 O109 110.0(3) . . ?
O112 Cl108 O110 109.0(3) . . ?
O109 Cl108 O110 110.6(3) . . ?
O112 Cl108 O111 111.5(4) . . ?
O109 Cl108 O111 108.5(3) . . ?
O110 Cl108 O111 107.2(3) . . ?
O116 Cl13 O115 103.7(4) . . ?
O116 Cl13 O117 108.7(4) . . ?
O115 Cl13 O117 113.8(5) . . ?
O116 Cl13 O114 110.1(5) . . ?
O115 Cl13 O114 110.9(5) . . ?
O117 Cl13 O114 109.5(4) . . ?
Cl120 C118 Cl119 111.8(4) . . ?
Cl120 C118 H11C 109.3 . . ?
Cl119 C118 H11C 109.2 . . ?
Cl120 C118 H11D 109.3 . . ?
Cl119 C118 H11D 109.2 . . ?
H11C C118 H11D 107.9 . . ?

loop_
_geom_bond_atom_site_label_1
_geom_bond_atom_site_label_2
_geom_bond_distance
_geom_bond_site_symmetry_2
_geom_bond_publ_flag
Cu1 N26 1.957(5) . ?
Cu1 N48 1.979(5) . ?
Cu1 N3 1.989(5) . ?
Cu1 Cu2 2.5612(11) . ?
Cu2 N4 1.976(5) . ?
Cu2 N47 1.970(5) . ?
Cu2 N25 1.993(5) . ?
N3 C9 1.256(6) . ?
N3 C12 1.514(8) . ?
N4 C8 1.285(8) . ?
N4 C5 1.506(8) . ?
C5 C6 1.517(9) . ?
C5 C19 1.523(9) . ?
C5 H5 1.0000 . ?
C6 O7 1.451(8) . ?
C6 H6A 0.9900 . ?
C6 H6B 0.9900 . ?
O7 C8 1.338(7) . ?
C8 C9 1.466(7) . ?
C9 O10 1.345(6) . ?
O10 C11 1.446(8) . ?
C11 C12 1.540(9) . ?
C11 H11A 0.9900 . ?
C11 H11B 0.9900 . ?
C12 C13 1.511(9) . ?
C12 H12 1.0000 . ?
C13 C18 1.378(9) . ?
C13 C14 1.413(9) . ?
C14 C15 1.392(9) . ?
C14 H14 0.9500 . ?
C15 C16 1.385(11) . ?
C15 H15 0.9500 . ?
C16 C17 1.394(11) . ?
C16 H16 0.9500 . ?
C17 C18 1.370(10) . ?
C17 H17 0.9500 . ?
C18 H18 0.9500 . ?
C19 C24 1.391(10) . ?
C19 C20 1.396(9) . ?
C20 C21 1.390(9) . ?
C20 H20 0.9500 . ?
C21 C22 1.377(10) . ?
C21 H21 0.9500 . ?
C22 C23 1.392(10) . ?
C22 H22 0.9500 . ?
C23 C24 1.381(9) . ?
C23 H23 0.9500 . ?
C24 H24 0.9500 . ?
N25 C31 1.283(7) . ?
N25 C34 1.489(8) . ?
N26 C30 1.273(8) . ?
N26 C27 1.527(8) . ?
C27 C41 1.478(9) . ?
C27 C28 1.534(9) . ?
C27 H27 1.0000 . ?
C28 O29 1.474(8) . ?
C28 H28A 0.9900 . ?
C28 H28B 0.9900 . ?
O29 C30 1.348(7) . ?
C30 C31 1.454(9) . ?
C31 O32 1.341(7) . ?
O32 C33 1.466(8) . ?
C33 C34 1.521(9) . ?
C33 H33A 0.9900 . ?
C33 H33B 0.9900 . ?
C34 C35 1.504(9) . ?
C34 H34 1.0000 . ?
C35 C40 1.367(10) . ?
C35 C36 1.378(9) . ?
C36 C37 1.410(10) . ?
C36 H36 0.9500 . ?
C37 C38 1.364(11) . ?
C37 H37 0.9500 . ?
C38 C39 1.402(11) . ?
C38 H38 0.9500 . ?
C39 C40 1.420(11) . ?
C39 H39 0.9500 . ?
C40 H40 0.9500 . ?
C41 C42 1.407(10) . ?
C41 C46 1.429(8) . ?
C42 C43 1.379(10) . ?
C42 H42 0.9500 . ?
C43 C44 1.359(11) . ?
C43 H43 0.9500 . ?
C44 C45 1.359(12) . ?
C44 H44 0.9500 . ?
C45 C46 1.416(9) . ?
C45 H45 0.9500 . ?
C46 H46 0.9500 . ?
N47 C53 1.284(8) . ?
N47 C56 1.540(7) . ?
N48 C52 1.275(8) . ?
N48 C49 1.502(8) . ?
C49 C63 1.523(8) . ?
C49 C50 1.538(9) . ?
C49 H49 1.0000 . ?
C50 O51 1.469(7) . ?
C50 H50A 0.9900 . ?
C50 H50B 0.9900 . ?
O51 C52 1.339(7) . ?
C52 C53 1.471(9) . ?
C53 O54 1.336(7) . ?
O54 C55 1.459(8) . ?
C55 C56 1.525(9) . ?
C55 H55A 0.9900 . ?
C55 H55B 0.9900 . ?
C56 C57 1.525(9) . ?
C56 H56 1.0000 . ?
C57 C58 1.376(9) . ?
C57 C62 1.399(9) . ?
C58 C59 1.401(9) . ?
C58 H58 0.9500 . ?
C59 C60 1.337(11) . ?
C59 H59 0.9500 . ?
C60 C61 1.390(11) . ?
C60 H60 0.9500 . ?
C61 C62 1.384(10) . ?
C61 H61 0.9500 . ?
C62 H62 0.9500 . ?
C63 C64 1.371(10) . ?
C63 C68 1.398(9) . ?
C64 C65 1.409(9) . ?
C64 H64 0.9500 . ?
C65 C66 1.379(11) . ?
C65 H65 0.9500 . ?
C66 C67 1.355(11) . ?
C66 H66 0.9500 . ?
C67 C68 1.365(10) . ?
C67 H67 0.9500 . ?
C68 H68 0.9500 . ?
Cu69 N71 1.950(6) . ?
Cu69 N92 1.967(5) . ?
Cu69 N70 1.968(5) 2_655 ?
Cu69 Cu69 2.5521(16) 2_655 ?
N70 C76 1.269(8) . ?
N70 C79 1.504(8) . ?
N70 Cu69 1.968(5) 2_655 ?
N71 C75 1.276(8) . ?
N71 C72 1.500(8) . ?
C72 C86 1.534(8) . ?
C72 C73 1.560(9) . ?
C73 O74 1.441(8) . ?
C73 H73A 0.9900 . ?
C73 H73B 0.9900 . ?
O74 C75 1.335(8) . ?
C75 C76 1.497(9) . ?
C75 H75 1.0000 . ?
C76 O77 1.328(7) . ?
C76 H76 1.0000 . ?
O77 C78 1.470(8) . ?
C78 C79 1.530(9) . ?
C78 H78A 0.9900 . ?
C78 H78B 0.9900 . ?
C79 C80 1.546(10) . ?
C80 C85 1.378(11) . ?
C80 C81 1.400(12) . ?
C81 C82 1.395(13) . ?
C81 H81 0.9500 . ?
C82 C83 1.409(15) . ?
C82 H82 0.9500 . ?
C83 C84 1.385(14) . ?
C83 H83 0.9500 . ?
C84 C85 1.423(11) . ?
C84 H84 0.9500 . ?
C85 H85 0.9500 . ?
C86 C91 1.371(9) . ?
C86 C87 1.386(9) . ?
C87 C88 1.394(9) . ?
C87 H87 0.9500 . ?
C88 C89 1.380(9) . ?
C88 H88 0.9500 . ?
C89 C90 1.373(10) . ?
C89 H89 0.9500 . ?
C90 C91 1.390(9) . ?
C90 H90 0.9500 . ?
C91 H91 0.9500 . ?
N92 C93 1.275(7) . ?
N92 C96 1.517(8) . ?
C93 O94 1.347(7) . ?
C93 C93 1.484(13) 2_655 ?
O94 C95 1.452(8) . ?
C95 C96 1.520(9) . ?
C95 H95A 0.9900 . ?
C95 H95B 0.9900 . ?
C96 C97 1.514(9) . ?
C96 H96 1.0000 . ?
C97 C98 1.359(9) . ?
C97 C102 1.387(9) . ?
C98 C99 1.375(10) . ?
C98 H98 0.9500 . ?
C99 C100 1.324(11) . ?
C99 H99 0.9500 . ?
C100 C101 1.390(12) . ?
C100 H100 0.9500 . ?
C101 C102 1.402(11) . ?
C101 H101 0.9500 . ?
C102 H102 0.9500 . ?
Cl103 O106 1.430(5) . ?
Cl103 O105 1.425(5) . ?
Cl103 O107 1.434(5) . ?
Cl103 O104 1.437(5) . ?
Cl108 O112 1.407(5) . ?
Cl108 O109 1.433(4) . ?
Cl108 O110 1.443(5) . ?
Cl108 O111 1.446(6) . ?
Cl113 O116 1.404(6) . ?
Cl113 O115 1.422(6) . ?
Cl113 O117 1.407(5) . ?
Cl113 O114 1.420(6) . ?
C118 Cl120 1.761(7) . ?
C118 Cl119 1.763(7) . ?
C118 H11C 0.9900 . ?
C118 H11D 0.9900 . ?

loop_
_geom_torsion_atom_site_label_1
_geom_torsion_atom_site_label_2
_geom_torsion_atom_site_label_3
_geom_torsion_atom_site_label_4
_geom_torsion
_geom_torsion_site_symmetry_1
_geom_torsion_site_symmetry_2
_geom_torsion_site_symmetry_3
_geom_torsion_site_symmetry_4
_geom_torsion_publ_flag
N26 Cu1 Cu2 N4 -82.5(2) . . . . ?
N48 Cu1 Cu2 N4 153.46(19) . . . . ?
N3 Cu1 Cu2 N4 39.3(2) . . . . ?
N26 Cu1 Cu2 N47 155.7(2) . . . . ?
N48 Cu1 Cu2 N47 31.7(2) . . . . ?
N3 Cu1 Cu2 N47 -82.5(2) . . . . ?
N26 Cu1 Cu2 N25 39.4(2) . . . . ?
N48 Cu1 Cu2 N25 -84.6(2) . . . . ?
N3 Cu1 Cu2 N25 161.2(2) . . . . ?
N26 Cu1 N3 C9 57.0(6) . . . . ?
N48 Cu1 N3 C9 -131.4(5) . . . . ?
Cu2 Cu1 N3 C9 -36.7(5) . . . . ?
N26 Cu1 N3 C12 -118.1(4) . . . . ?
N48 Cu1 N3 C12 53.5(5) . . . . ?
Cu2 Cu1 N3 C12 148.2(4) . . . . ?
N47 Cu2 N4 C8 54.0(6) . . . . ?
N25 Cu2 N4 C8 -133.0(5) . . . . ?
Cu1 Cu2 N4 C8 -40.4(6) . . . . ?
N47 Cu2 N4 C5 -119.0(4) . . . . ?
N25 Cu2 N4 C5 54.0(5) . . . . ?
Cu1 Cu2 N4 C5 146.6(4) . . . . ?
C8 N4 C5 C6 -11.8(6) . . . . ?
Cu2 N4 C5 C6 162.7(4) . . . . ?
C8 N4 C5 C19 112.8(6) . . . . ?
Cu2 N4 C5 C19 -72.7(6) . . . . ?
N4 C5 C6 O7 14.3(6) . . . . ?
C19 C5 C6 O7 -104.4(6) . . . . ?
C5 C6 O7 C8 -12.2(7) . . . . ?
C5 N4 C8 O7 4.8(7) . . . . ?
Cu2 N4 C8 O7 -169.1(4) . . . . ?
C5 N4 C8 C9 -175.8(6) . . . . ?
Cu2 N4 C8 C9 10.3(10) . . . . ?
C6 O7 C8 N4 5.0(8) . . . . ?
C6 O7 C8 C9 -174.5(5) . . . . ?
C12 N3 C9 O10 2.7(6) . . . . ?
Cu1 N3 C9 O10 -172.9(4) . . . . ?
C12 N3 C9 C8 -178.8(5) . . . . ?
Cu1 N3 C9 C8 5.6(8) . . . . ?
N4 C8 C9 N3 19.6(9) . . . . ?
O7 C8 C9 N3 -161.0(5) . . . . ?
N4 C8 C9 O10 -161.8(6) . . . . ?
O7 C8 C9 O10 17.5(7) . . . . ?
N3 C9 O10 C11 1.3(6) . . . . ?
C8 C9 O10 C11 -177.4(5) . . . . ?
C9 O10 C11 C12 -4.5(6) . . . . ?
C9 N3 C12 C13 118.0(5) . . . . ?
Cu1 N3 C12 C13 -65.7(6) . . . . ?
C9 N3 C12 C11 -5.1(6) . . . . ?
Cu1 N3 C12 C11 171.2(4) . . . . ?
O10 C11 C12 C13 -114.3(6) . . . . ?
O10 C11 C12 N3 5.7(6) . . . . ?
N3 C12 C13 C18 117.1(7) . . . . ?
C11 C12 C13 C18 -127.6(7) . . . . ?
N3 C12 C13 C14 -61.5(7) . . . . ?
C11 C12 C13 C14 53.8(8) . . . . ?
C18 C13 C14 C15 1.3(10) . . . . ?
C12 C13 C14 C15 179.9(6) . . . . ?
C13 C14 C15 C16 -1.5(11) . . . . ?
C14 C15 C16 C17 1.4(12) . . . . ?
C15 C16 C17 C18 -0.8(11) . . . . ?
C16 C17 C18 C13 0.6(11) . . . . ?
C14 C13 C18 C17 -0.8(10) . . . . ?
C12 C13 C18 C17 -179.4(7) . . . . ?
N4 C5 C19 C24 91.6(8) . . . . ?
C6 C5 C19 C24 -152.6(7) . . . . ?
N4 C5 C19 C20 -86.7(7) . . . . ?
C6 C5 C19 C20 29.2(9) . . . . ?
C24 C19 C20 C21 0.7(11) . . . . ?
C5 C19 C20 C21 179.0(6) . . . . ?
C19 C20 C21 C22 -1.7(11) . . . . ?
C20 C21 C22 C23 2.0(12) . . . . ?
C21 C22 C23 C24 -1.2(12) . . . . ?
C22 C23 C24 C19 0.2(11) . . . . ?
C20 C19 C24 C23 0.1(11) . . . . ?
C5 C19 C24 C23 -178.2(7) . . . . ?
N4 Cu2 N25 C31 53.7(6) . . . . ?
N47 Cu2 N25 C31 -132.9(6) . . . . ?
Cu1 Cu2 N25 C31 -39.3(6) . . . . ?
N4 Cu2 N25 C34 -122.4(5) . . . . ?
N47 Cu2 N25 C34 50.9(5) . . . . ?
Cu1 Cu2 N25 C34 144.6(5) . . . . ?
N48 Cu1 N26 C30 67.6(7) . . . . ?
N3 Cu1 N26 C30 -121.7(6) . . . . ?
Cu2 Cu1 N26 C30 -29.0(6) . . . . ?
N48 Cu1 N26 C27 -112.2(5) . . . . ?
N3 Cu1 N26 C27 58.5(5) . . . . ?
Cu2 Cu1 N26 C27 151.2(4) . . . . ?
C30 N26 C27 C41 143.6(6) . . . . ?
Cu1 N26 C27 C41 -36.5(8) . . . . ?
C30 N26 C27 C28 16.4(7) . . . . ?
Cu1 N26 C27 C28 -163.8(4) . . . . ?
C41 C27 C28 O29 -145.3(6) . . . . ?
N26 C27 C28 O29 -21.3(6) . . . . ?
C27 C28 O29 C30 19.6(7) . . . . ?
C27 N26 C30 O29 -4.4(8) . . . . ?
Cu1 N26 C30 O29 175.8(4) . . . . ?
C27 N26 C30 C31 170.8(6) . . . . ?
Cu1 N26 C30 C31 -9.0(10) . . . . ?
C28 O29 C30 N26 -10.3(8) . . . . ?
C28 O29 C30 C31 174.1(6) . . . . ?
C34 N25 C31 O32 0.1(8) . . . . ?
Cu2 N25 C31 O32 -176.4(4) . . . . ?
C34 N25 C31 C30 -178.9(6) . . . . ?
Cu2 N25 C31 C30 4.5(10) . . . . ?
N26 C30 C31 N25 32.7(11) . . . . ?
O29 C30 C31 N25 -152.0(6) . . . . ?
N26 C30 C31 O32 -146.4(6) . . . . ?
O29 C30 C31 O32 28.9(9) . . . . ?
N25 C31 O32 C33 -2.8(8) . . . . ?
C30 C31 O32 C33 176.3(6) . . . . ?
C31 O32 C33 C34 4.1(7) . . . . ?
C31 N25 C34 C33 2.5(7) . . . . ?
Cu2 N25 C34 C33 179.3(4) . . . . ?
C31 N25 C34 C35 123.8(6) . . . . ?
Cu2 N25 C34 C35 -59.3(7) . . . . ?
O32 C33 C34 N25 -3.9(7) . . . . ?
O32 C33 C34 C35 -122.8(6) . . . . ?
N25 C34 C35 C40 -61.3(8) . . . . ?
C33 C34 C35 C40 53.7(9) . . . . ?
N25 C34 C35 C36 118.0(7) . . . . ?
C33 C34 C35 C36 -127.1(7) . . . . ?
C40 C35 C36 C37 -0.1(10) . . . . ?
C34 C35 C36 C37 -179.3(6) . . . . ?
C35 C36 C37 C38 1.0(11) . . . . ?
C36 C37 C38 C39 -0.1(12) . . . . ?
C37 C38 C39 C40 -1.7(12) . . . . ?
C36 C35 C40 C39 -1.6(11) . . . . ?
C34 C35 C40 C39 177.6(6) . . . . ?
C38 C39 C40 C35 2.5(12) . . . . ?
N26 C27 C41 C42 111.8(7) . . . . ?
C28 C27 C41 C42 -129.7(7) . . . . ?
N26 C27 C41 C46 -62.7(8) . . . . ?
C28 C27 C41 C46 55.9(8) . . . . ?
C46 C41 C42 C43 -2.6(10) . . . . ?
C27 C41 C42 C43 -177.0(6) . . . . ?
C41 C42 C43 C44 1.4(11) . . . . ?
C42 C43 C44 C45 -1.2(11) . . . . ?
C43 C44 C45 C46 2.3(11) . . . . ?
C44 C45 C46 C41 -3.4(9) . . . . ?
C42 C41 C46 C45 3.5(9) . . . . ?
C27 C41 C46 C45 177.9(5) . . . . ?
N4 Cu2 N47 C53 -128.2(6) . . . . ?
N25 Cu2 N47 C53 58.4(7) . . . . ?
Cu1 Cu2 N47 C53 -34.2(6) . . . . ?
N4 Cu2 N47 C56 62.7(5) . . . . ?
N25 Cu2 N47 C56 -110.7(4) . . . . ?
Cu1 Cu2 N47 C56 156.7(4) . . . . ?
N26 Cu1 N48 C52 -125.9(6) . . . . ?
N3 Cu1 N48 C52 62.7(6) . . . . ?
Cu2 Cu1 N48 C52 -30.0(6) . . . . ?
N26 Cu1 N48 C49 63.2(5) . . . . ?
N3 Cu1 N48 C49 -108.2(4) . . . . ?
Cu2 Cu1 N48 C49 159.1(4) . . . . ?
C52 N48 C49 C63 135.2(6) . . . . ?
Cu1 N48 C49 C63 -51.7(6) . . . . ?
C52 N48 C49 C50 8.0(6) . . . . ?
Cu1 N48 C49 C50 -179.0(4) . . . . ?
N48 C49 C50 O51 -10.4(6) . . . . ?
C63 C49 C50 O51 -134.3(6) . . . . ?
C49 C50 O51 C52 9.5(6) . . . . ?
C49 N48 C52 O51 -2.2(7) . . . . ?
Cu1 N48 C52 O51 -173.9(4) . . . . ?
C49 N48 C52 C53 177.8(6) . . . . ?
Cu1 N48 C52 C53 6.1(10) . . . . ?
C50 O51 C52 N48 -5.0(7) . . . . ?
C50 O51 C52 C53 175.0(5) . . . . ?
C56 N47 C53 O54 2.7(7) . . . . ?
Cu2 N47 C53 O54 -167.6(4) . . . . ?
C56 N47 C53 C52 -178.2(6) . . . . ?
Cu2 N47 C53 C52 11.5(10) . . . . ?
N48 C52 C53 N47 13.0(10) . . . . ?
O51 C52 C53 N47 -167.0(6) . . . . ?
N48 C52 C53 O54 -167.9(6) . . . . ?
O51 C52 C53 O54 12.1(8) . . . . ?
N47 C53 O54 C55 6.2(8) . . . . ?
C52 C53 O54 C55 -173.0(5) . . . . ?
C53 O54 C55 C56 -11.9(6) . . . . ?
O54 C55 C56 C57 -106.1(6) . . . . ?
O54 C55 C56 N47 13.0(6) . . . . ?
C53 N47 C56 C57 114.9(6) . . . . ?
Cu2 N47 C56 C57 -73.2(6) . . . . ?
C53 N47 C56 C55 -9.9(6) . . . . ?
Cu2 N47 C56 C55 162.0(4) . . . . ?
C55 C56 C57 C58 21.8(9) . . . . ?
N47 C56 C57 C58 -94.3(7) . . . . ?
C55 C56 C57 C62 -160.1(6) . . . . ?
N47 C56 C57 C62 83.8(7) . . . . ?
C62 C57 C58 C59 0.4(10) . . . . ?
C56 C57 C58 C59 178.5(6) . . . . ?
C57 C58 C59 C60 -3.5(11) . . . . ?
C58 C59 C60 C61 5.1(12) . . . . ?
C59 C60 C61 C62 -3.8(13) . . . . ?
C60 C61 C62 C57 0.8(12) . . . . ?
C58 C57 C62 C61 0.8(11) . . . . ?
C56 C57 C62 C61 -177.3(7) . . . . ?
N48 C49 C63 C64 104.1(7) . . . . ?
C50 C49 C63 C64 -137.1(7) . . . . ?
N48 C49 C63 C68 -71.1(8) . . . . ?
C50 C49 C63 C68 47.8(9) . . . . ?
C68 C63 C64 C65 1.8(10) . . . . ?
C49 C63 C64 C65 -173.5(6) . . . . ?
C63 C64 C65 C66 -0.4(11) . . . . ?
C64 C65 C66 C67 -1.6(12) . . . . ?
C65 C66 C67 C68 2.3(13) . . . . ?
C66 C67 C68 C63 -0.9(13) . . . . ?
C64 C63 C68 C67 -1.2(12) . . . . ?
C49 C63 C68 C67 173.9(7) . . . . ?
N92 Cu69 N71 C75 -121.6(6) . . . . ?
N70 Cu69 N71 C75 69.2(7) 2_655 . . . ?
Cu69 Cu69 N71 C75 -27.1(6) 2_655 . . . ?
N92 Cu69 N71 C72 60.2(5) . . . . ?
N70 Cu69 N71 C72 -109.0(5) 2_655 . . . ?
Cu69 Cu69 N71 C72 154.7(4) 2_655 . . . ?
C75 N71 C72 C86 127.8(6) . . . . ?
Cu69 N71 C72 C86 -53.5(7) . . . . ?
C75 N71 C72 C73 4.9(7) . . . . ?
Cu69 N71 C72 C73 -176.4(4) . . . . ?
N71 C72 C73 O74 -5.3(7) . . . . ?
C86 C72 C73 O74 -124.6(6) . . . . ?
C72 C73 O74 C75 3.9(7) . . . . ?
C72 N71 C75 O74 -2.9(8) . . . . ?
Cu69 N71 C75 O74 178.6(4) . . . . ?
C72 N71 C75 C76 176.3(6) . . . . ?
Cu69 N71 C75 C76 -2.1(10) . . . . ?
C73 O74 C75 N71 -0.7(8) . . . . ?
C73 O74 C75 C76 179.9(5) . . . . ?
C79 N70 C76 O77 -0.6(8) . . . . ?
Cu69 N70 C76 O77 -171.5(4) 2_655 . . . ?
C79 N70 C76 C75 179.7(6) . . . . ?
Cu69 N70 C76 C75 8.8(10) 2_655 . . . ?
N71 C75 C76 N70 21.2(10) . . . . ?
O74 C75 C76 N70 -159.5(6) . . . . ?
N71 C75 C76 O77 -158.5(6) . . . . ?
O74 C75 C76 O77 20.8(8) . . . . ?
N70 C76 O77 C78 -1.2(8) . . . . ?
C75 C76 O77 C78 178.5(5) . . . . ?
C76 O77 C78 C79 2.4(7) . . . . ?
C76 N70 C79 C78 2.0(7) . . . . ?
Cu69 N70 C79 C78 174.2(4) 2_655 . . . ?
C76 N70 C79 C80 126.0(6) . . . . ?
Cu69 N70 C79 C80 -61.8(7) 2_655 . . . ?
O77 C78 C79 N70 -2.6(7) . . . . ?
O77 C78 C79 C80 -120.2(6) . . . . ?
N70 C79 C80 C85 107.3(7) . . . . ?
C78 C79 C80 C85 -137.6(7) . . . . ?
N70 C79 C80 C81 -73.7(8) . . . . ?
C78 C79 C80 C81 41.4(9) . . . . ?
C85 C80 C81 C82 -2.9(12) . . . . ?
C79 C80 C81 C82 178.1(7) . . . . ?
C80 C81 C82 C83 -0.1(13) . . . . ?
C81 C82 C83 C84 2.1(15) . . . . ?
C82 C83 C84 C85 -1.1(15) . . . . ?
C81 C80 C85 C84 3.9(11) . . . . ?
C79 C80 C85 C84 -177.1(7) . . . . ?
C83 C84 C85 C80 -2.0(12) . . . . ?
N71 C72 C86 C91 118.9(7) . . . . ?
C73 C72 C86 C91 -125.8(7) . . . . ?
N71 C72 C86 C87 -59.7(8) . . . . ?
C73 C72 C86 C87 55.6(8) . . . . ?
C91 C86 C87 C88 1.2(11) . . . . ?
C72 C86 C87 C88 179.8(6) . . . . ?
C86 C87 C88 C89 -1.3(11) . . . . ?
C87 C88 C89 C90 1.6(11) . . . . ?
C88 C89 C90 C91 -1.9(11) . . . . ?
C87 C86 C91 C90 -1.5(11) . . . . ?
C72 C86 C91 C90 179.9(6) . . . . ?
C89 C90 C91 C86 1.9(11) . . . . ?
N71 Cu69 N92 C93 57.0(7) . . . . ?
N70 Cu69 N92 C93 -133.0(6) 2_655 . . . ?
Cu69 Cu69 N92 C93 -38.8(6) 2_655 . . . ?
N71 Cu69 N92 C96 -115.2(5) . . . . ?
N70 Cu69 N92 C96 54.8(5) 2_655 . . . ?
Cu69 Cu69 N92 C96 149.0(5) 2_655 . . . ?
C96 N92 C93 O94 4.5(8) . . . . ?
Cu69 N92 C93 O94 -168.6(4) . . . . ?
C96 N92 C93 C93 -177.8(8) . . . 2_655 ?
Cu69 N92 C93 C93 9.0(13) . . . 2_655 ?
N92 C93 O94 C95 4.8(8) . . . . ?
C93 C93 O94 C95 -173.1(7) 2_655 . . . ?
C93 O94 C95 C96 -11.6(7) . . . . ?
C93 N92 C96 C97 113.4(6) . . . . ?
Cu69 N92 C96 C97 -72.6(6) . . . . ?
C93 N92 C96 C95 -11.3(7) . . . . ?
Cu69 N92 C96 C95 162.7(4) . . . . ?
O94 C95 C96 C97 -106.6(7) . . . . ?
O94 C95 C96 N92 13.8(7) . . . . ?
N92 C96 C97 C98 -76.3(7) . . . . ?
C95 C96 C97 C98 40.1(9) . . . . ?
N92 C96 C97 C102 101.3(7) . . . . ?
C95 C96 C97 C102 -142.3(6) . . . . ?
C102 C97 C98 C99 -0.5(10) . . . . ?
C96 C97 C98 C99 177.2(6) . . . . ?
C97 C98 C99 C100 0.4(11) . . . . ?
C98 C99 C100 C101 -0.3(12) . . . . ?
C99 C100 C101 C102 0.2(11) . . . . ?
C98 C97 C102 C101 0.5(10) . . . . ?
C96 C97 C102 C101 -177.2(6) . . . . ?
C100 C101 C102 C97 -0.3(10) . . . . ?
